data_7042426
loop_
_publ_author_name
'Gao, Hong-Ling'
'Zhou, Xiao-Pu'
'Bi, Yan-Xia'
'Shen, Hai-Yun'
'Wang, Wen-Min'
'Wang, Ni-Ni'
'Chang, Yi-Xin'
'Zhang, Ru-Xia'
'Cui, Jian-Zhong'

_publ_section_title
;
 A Dy4 single-molecule magnet and its Gd(iii), Tb(iii), Ho(iii), and
 Er(iii) analogues encapsulated by an 8-hydroxyquinoline Schiff base
 derivative and \b-diketonate coligand.
;
_journal_issue 14
_journal_name_full 'Dalton transactions (Cambridge, England : 2003)'
_journal_page_first 4669
_journal_page_last 4677
_journal_paper_doi 10.1039/c7dt00118e
_journal_volume 46
_journal_year 2017
_chemical_formula_moiety 'C116 H96 N12 O16 Tb4, C2 H3 N, 0.25(C2 Cl4)'
_chemical_formula_sum 'C118.5 H99 Cl N13 O16 Tb4'
_chemical_formula_weight 2632.23
_space_group_crystal_system monoclinic
_space_group_IT_number 15
_space_group_name_Hall '-C 2yc'
_space_group_name_H-M_alt 'C 1 2/c 1'
_symmetry_space_group_name_Hall '-C 2yc'
_symmetry_space_group_name_H-M 'C 1 2/c 1'
_atom_sites_solution_hydrogens geom
_audit_creation_date 2017-02-08
_audit_creation_method
;
Olex2 1.2
(compiled 2017.01.04 svn.r3372 for OlexSys, GUI svn.r5292)
;
_audit_update_record
;
2017-02-10 deposited with the CCDC.
2017-03-10 downloaded from the CCDC.
;
_cell_angle_alpha 90
_cell_angle_beta 118.34(3)
_cell_angle_gamma 90
_cell_formula_units_Z 4
_cell_length_a 30.677(6)
_cell_length_b 14.610(3)
_cell_length_c 28.137(6)
_cell_measurement_reflns_used 8434
_cell_measurement_temperature 113(2)
_cell_measurement_theta_max 25.0154
_cell_measurement_theta_min 1.5084
_cell_volume 11099(5)
_computing_molecular_graphics 'Olex2 (Dolomanov et al., 2009)'
_computing_publication_material 'Olex2 (Dolomanov et al., 2009)'
_computing_structure_refinement 'XL (Sheldrick, 2008)'
_diffrn_ambient_temperature 113.15
_diffrn_measured_fraction_theta_full 0.999
_diffrn_measured_fraction_theta_max 0.999
_diffrn_measurement_device_type 'Bruker P4'
_diffrn_measurement_method '\w scans'
_diffrn_radiation_monochromator graphite
_diffrn_radiation_type MoK\a
_diffrn_radiation_wavelength 0.71073
_diffrn_reflns_av_R_equivalents 0.1312
_diffrn_reflns_av_unetI/netI 0.1374
_diffrn_reflns_Laue_measured_fraction_full 0.999
_diffrn_reflns_Laue_measured_fraction_max 0.999
_diffrn_reflns_limit_h_max 35
_diffrn_reflns_limit_h_min -36
_diffrn_reflns_limit_k_max 17
_diffrn_reflns_limit_k_min -17
_diffrn_reflns_limit_l_max 33
_diffrn_reflns_limit_l_min -23
_diffrn_reflns_number 40283
_diffrn_reflns_point_group_measured_fraction_full 0.999
_diffrn_reflns_point_group_measured_fraction_max 0.999
_diffrn_reflns_theta_full 25.020
_diffrn_reflns_theta_max 25.020
_diffrn_reflns_theta_min 1.508
_exptl_absorpt_coefficient_mu 2.612
_exptl_absorpt_correction_type none
_exptl_crystal_colour yellow
_exptl_crystal_density_diffrn 1.575
_exptl_crystal_description prism
_exptl_crystal_F_000 5224
_exptl_crystal_size_max 0.1
_exptl_crystal_size_mid 0.1
_exptl_crystal_size_min 0.08
_refine_diff_density_max 1.991
_refine_diff_density_min -1.778
_refine_diff_density_rms 0.219
_refine_ls_extinction_method none
_refine_ls_goodness_of_fit_ref 1.096
_refine_ls_hydrogen_treatment constr
_refine_ls_matrix_type full
_refine_ls_number_parameters 726
_refine_ls_number_reflns 9786
_refine_ls_number_restraints 43
_refine_ls_restrained_S_all 1.094
_refine_ls_R_factor_all 0.1342
_refine_ls_R_factor_gt 0.0703
_refine_ls_shift/su_max 0.002
_refine_ls_shift/su_mean 0.000
_refine_ls_structure_factor_coef Fsqd
_refine_ls_weighting_details 'w=1/[\s^2^(Fo^2^)+(0.0614P)^2^+25.2178P] where P=(Fo^2^+2Fc^2^)/3'
_refine_ls_weighting_scheme calc
_refine_ls_wR_factor_gt 0.1473
_refine_ls_wR_factor_ref 0.1885
_reflns_Friedel_coverage 0.000
_reflns_number_gt 5921
_reflns_number_total 9786
_reflns_threshold_expression 'I > 2\s(I)'
_cod_data_source_file c7dt00118e2.cif
_cod_data_source_block 2
_cod_depositor_comments 'Adding full bibliography for 7042423--7042427.cif.'
_cod_original_formula_sum 'C118.50 H99 Cl N13 O16 Tb4'
_cod_database_code 7042426
_shelx_shelxl_version_number 2014/7
_shelx_space_group_comment
;
The symmetry employed for this shelxl refinement is uniquely defined
by the following loop, which should always be used as a source of
symmetry information in preference to the above space-group names.
They are only intended as comments.
;
_shelx_estimated_absorpt_t_max 0.818
_shelx_estimated_absorpt_t_min 0.780
_olex2_refinement_description
;
1. Fixed Uiso
 At 1.2 times of:
  All C(H) groups, All O(H) groups
 At 1.5 times of:
  All C(H,H,H) groups
2. Restrained distances
 C61-N7
 2.66 with sigma of 0.01
 C60-C61
 1.54 with sigma of 0.01
 C60-N7
 1.12 with sigma of 0.01
 Cl1-Cl2
 2.8 with sigma of 0.01
 C59-Cl1 = C59-Cl2
 1.78 with sigma of 0.01
 H22-H61A
 2.2 with sigma of 0.02
3. Uiso/Uaniso restraints and constraints
Cl1 \\sim Cl2 \\sim C59: within 1.7A with sigma of 0.01 and sigma for terminal
atoms of 0.02
Uanis(C61) \\sim Ueq, Uanis(N7) \\sim Ueq, Uanis(C60) \\sim Ueq, Uanis(C59)
\\sim Ueq, Uanis(Cl1) \\sim Ueq, Uanis(Cl2) \\sim Ueq: with sigma of 0.001 and
sigma for terminal atoms of 0.002
4. Others
 Fixed Sof: N7(0.5) C60(0.5) C61(0.5) H61A(0.5) H61B(0.5) H61C(0.5) Cl1(0.25)
 Cl2(0.25) C59(0.25)
5.a Ternary CH refined with riding coordinates:
 O8(H8)
5.b Aromatic/amide H refined with riding coordinates:
 C1(H1), C2(H2), C3(H3), C6(H6), C7(H7), C10(H10), C12(H12), C13(H13),
 C14(H14), C15(H15), C16(H16), C17(H17), C18(H18), C19(H19), C22(H22), C23(H23),
  C26(H26), C28(H28), C29(H29), C30(H30), C31(H31), C32(H32), C33(H33),
 C34(H34), C35(H35), C38(H38), C39(H39), C42(H42), C44(H44), C45(H45), C46(H46),
  C47(H47), C48(H48), C51(H51), C56(H56)
5.c Idealised Me refined as rotating group:
 C49(H49A,H49B,H49C), C53(H53A,H53B,H53C), C54(H54A,H54B,H54C), C58(H58A,H58B,
 H58C), C61(H61A,H61B,H61C)
;
_olex2_submission_special_instructions 'No special instructions were received'

loop_
_space_group_symop_operation_xyz
'x, y, z'
'-x, y, -z+1/2'
'x+1/2, y+1/2, z'
'-x+1/2, y+1/2, -z+1/2'
'-x, -y, -z'
'x, -y, z-1/2'
'-x+1/2, -y+1/2, -z'
'x+1/2, -y+1/2, z-1/2'

loop_
_atom_site_label
_atom_site_type_symbol
_atom_site_fract_x
_atom_site_fract_y
_atom_site_fract_z
_atom_site_U_iso_or_equiv
_atom_site_adp_type
_atom_site_occupancy
_atom_site_site_symmetry_order
_atom_site_calc_flag
_atom_site_refinement_flags_posn
_atom_site_refinement_flags_adp
_atom_site_refinement_flags_occupancy
Tb1 Tb 1.00706(2) 0.36825(4) 0.00726(2) 0.03360(19) Uani 1 1 d . . .
Tb2 Tb 0.90033(2) 0.46806(4) 0.00602(2) 0.03533(19) Uani 1 1 d . . .
O1 O 1.0920(3) 0.3950(5) 0.0374(3) 0.035(2) Uani 1 1 d . . .
O2 O 0.9475(3) 0.3309(6) 0.0381(3) 0.037(2) Uani 1 1 d . . .
O3 O 0.9233(3) 0.4070(5) -0.0570(3) 0.034(2) Uani 1 1 d . . .
O4 O 1.0091(3) 0.3079(6) -0.0682(3) 0.041(2) Uani 1 1 d . . .
O5 O 1.0310(3) 0.2164(6) 0.0267(3) 0.042(2) Uani 1 1 d . . .
O6 O 0.9306(3) 0.4992(6) 0.0973(3) 0.042(2) Uani 1 1 d . . .
O7 O 0.8398(3) 0.5544(6) 0.0111(3) 0.038(2) Uani 1 1 d . . .
O8 O 0.9834(3) 0.5026(5) 0.0368(3) 0.034(2) Uani 1 1 d . . .
H8 H 1.0018 0.5092 0.0770 0.041 Uiso 1 1 calc R . .
N1 N 1.0593(4) 0.3711(6) 0.1105(4) 0.034(2) Uani 1 1 d . . .
N2 N 1.2293(4) 0.3298(8) 0.2544(4) 0.046(3) Uani 1 1 d . . .
N3 N 0.8590(4) 0.3485(7) 0.0363(4) 0.041(3) Uani 1 1 d . . .
N4 N 0.8775(5) 0.0398(8) 0.1102(5) 0.056(3) Uani 1 1 d . . .
N5 N 0.8276(4) 0.4312(7) -0.0837(4) 0.040(3) Uani 1 1 d . . .
N6 N 0.7811(4) 0.4128(8) -0.2752(4) 0.046(3) Uani 1 1 d . . .
C1 C 1.0441(5) 0.3703(9) 0.1470(5) 0.045(3) Uani 1 1 d . . .
H1 H 1.0097 0.3781 0.1354 0.054 Uiso 1 1 calc R . .
C2 C 1.0759(5) 0.3587(8) 0.2016(5) 0.041(3) Uani 1 1 d . . .
H2 H 1.0631 0.3569 0.2263 0.049 Uiso 1 1 calc R . .
C3 C 1.1250(5) 0.3499(8) 0.2197(5) 0.039(3) Uani 1 1 d . . .
H3 H 1.1467 0.3422 0.2573 0.047 Uiso 1 1 calc R . .
C4 C 1.1442(5) 0.3520(8) 0.1831(5) 0.041(3) Uani 1 1 d . . .
C5 C 1.1950(5) 0.3421(9) 0.1974(6) 0.044(3) Uani 1 1 d . . .
C6 C 1.2085(5) 0.3416(10) 0.1580(6) 0.053(4) Uani 1 1 d . . .
H6 H 1.2423 0.3319 0.1675 0.063 Uiso 1 1 calc R . .
C7 C 1.1742(5) 0.3549(9) 0.1037(5) 0.046(4) Uani 1 1 d . . .
H7 H 1.1851 0.3526 0.0773 0.056 Uiso 1 1 calc R . .
C8 C 1.1252(4) 0.3712(9) 0.0880(5) 0.038(3) Uani 1 1 d . . .
C9 C 1.1099(5) 0.3644(9) 0.1274(5) 0.043(3) Uani 1 1 d . . .
C10 C 1.2728(6) 0.3518(10) 0.2690(5) 0.053(4) Uani 1 1 d . . .
H10 H 1.2810 0.3756 0.2428 0.064 Uiso 1 1 calc R . .
C11 C 1.3122(5) 0.3428(9) 0.3247(6) 0.053(4) Uani 1 1 d . . .
C12 C 1.3613(6) 0.3657(11) 0.3374(7) 0.065(4) Uani 1 1 d . . .
H12 H 1.3674 0.3881 0.3094 0.078 Uiso 1 1 calc R . .
C13 C 1.4003(6) 0.3567(12) 0.3883(7) 0.073(5) Uani 1 1 d . . .
H13 H 1.4331 0.3711 0.3953 0.088 Uiso 1 1 calc R . .
C14 C 1.3914(7) 0.3270(11) 0.4286(7) 0.072(5) Uani 1 1 d . . .
H14 H 1.4181 0.3208 0.4641 0.087 Uiso 1 1 calc R . .
C15 C 1.3439(8) 0.3056(12) 0.4183(6) 0.083(6) Uani 1 1 d . . .
H15 H 1.3383 0.2857 0.4471 0.100 Uiso 1 1 calc R . .
C16 C 1.3037(6) 0.3128(11) 0.3662(6) 0.066(5) Uani 1 1 d . . .
H16 H 1.2712 0.2973 0.3595 0.079 Uiso 1 1 calc R . .
C17 C 0.8171(6) 0.3547(11) 0.0381(6) 0.065(5) Uani 1 1 d . . .
H17 H 0.7980 0.4090 0.0251 0.078 Uiso 1 1 calc R . .
C18 C 0.7992(6) 0.2842(10) 0.0585(6) 0.054(4) Uani 1 1 d . . .
H18 H 0.7695 0.2935 0.0606 0.065 Uiso 1 1 calc R . .
C19 C 0.8229(6) 0.2058(11) 0.0746(6) 0.059(4) Uani 1 1 d . . .
H19 H 0.8091 0.1573 0.0857 0.071 Uiso 1 1 calc R . .
C20 C 0.8691(5) 0.1941(11) 0.0753(6) 0.052(4) Uani 1 1 d . . .
C21 C 0.8985(6) 0.1138(11) 0.0955(6) 0.060(4) Uani 1 1 d . . .
C22 C 0.9444(5) 0.1097(10) 0.0977(5) 0.048(4) Uani 1 1 d . . .
H22 H 0.9645 0.0567 0.1118 0.058 Uiso 1 1 calc DR . .
C23 C 0.9613(5) 0.1823(9) 0.0794(5) 0.045(3) Uani 1 1 d . . .
H23 H 0.9932 0.1772 0.0818 0.054 Uiso 1 1 calc R . .
C24 C 0.9348(4) 0.2620(9) 0.0577(5) 0.038(3) Uani 1 1 d . . .
C25 C 0.8878(5) 0.2682(9) 0.0571(6) 0.048(4) Uani 1 1 d . . .
C26 C 0.9053(6) -0.0113(10) 0.1508(6) 0.054(4) Uani 1 1 d . . .
H26 H 0.9395 0.0028 0.1719 0.065 Uiso 1 1 calc R . .
C27 C 0.8841(6) -0.0916(10) 0.1644(6) 0.051(4) Uani 1 1 d . . .
C28 C 0.8366(6) -0.1195(10) 0.1302(7) 0.059(4) Uani 1 1 d . . .
H28 H 0.8179 -0.0881 0.0970 0.071 Uiso 1 1 calc R . .
C29 C 0.8150(6) -0.1947(11) 0.1435(7) 0.065(4) Uani 1 1 d . . .
H29 H 0.7827 -0.2162 0.1191 0.078 Uiso 1 1 calc R . .
C30 C 0.8428(7) -0.2346(11) 0.1931(7) 0.065(5) Uani 1 1 d . . .
H30 H 0.8283 -0.2818 0.2041 0.078 Uiso 1 1 calc R . .
C31 C 0.8907(6) -0.2090(10) 0.2273(7) 0.065(5) Uani 1 1 d . . .
H31 H 0.9095 -0.2409 0.2603 0.079 Uiso 1 1 calc R . .
C32 C 0.9120(6) -0.1350(11) 0.2133(6) 0.064(5) Uani 1 1 d . . .
H32 H 0.9449 -0.1155 0.2370 0.077 Uiso 1 1 calc R . .
C33 C 0.7807(5) 0.4397(9) -0.0980(6) 0.048(4) Uani 1 1 d . . .
H33 H 0.7718 0.4518 -0.0706 0.058 Uiso 1 1 calc R . .
C34 C 0.7422(5) 0.4321(11) -0.1520(5) 0.059(4) Uani 1 1 d . . .
H34 H 0.7085 0.4342 -0.1598 0.070 Uiso 1 1 calc R . .
C35 C 0.7541(5) 0.4219(11) -0.1922(6) 0.055(4) Uani 1 1 d . . .
H35 H 0.7288 0.4176 -0.2286 0.066 Uiso 1 1 calc R . .
C36 C 0.8034(5) 0.4178(10) -0.1803(6) 0.047(4) Uani 1 1 d . . .
C37 C 0.8188(5) 0.4163(9) -0.2207(5) 0.044(3) Uani 1 1 d . . .
C38 C 0.8693(5) 0.4072(9) -0.2043(6) 0.051(4) Uani 1 1 d . . .
H38 H 0.8797 0.4037 -0.2312 0.061 Uiso 1 1 calc R . .
C39 C 0.9047(5) 0.4032(9) -0.1508(5) 0.042(3) Uani 1 1 d . . .
H39 H 0.9385 0.3957 -0.1417 0.050 Uiso 1 1 calc R . .
C40 C 0.8918(4) 0.4098(8) -0.1100(5) 0.034(3) Uani 1 1 d . . .
C41 C 0.8388(5) 0.4185(8) -0.1258(5) 0.040(3) Uani 1 1 d . . .
C42 C 0.7860(5) 0.4566(10) -0.3119(5) 0.047(4) Uani 1 1 d . . .
H42 H 0.8142 0.4944 -0.3018 0.057 Uiso 1 1 calc R . .
C43 C 0.7490(6) 0.4496(10) -0.3693(6) 0.052(4) Uani 1 1 d . . .
C44 C 0.7509(7) 0.5098(11) -0.4058(7) 0.068(5) Uani 1 1 d . . .
H44 H 0.7760 0.5553 -0.3941 0.082 Uiso 1 1 calc R . .
C45 C 0.7151(7) 0.5037(12) -0.4610(8) 0.077(5) Uani 1 1 d . . .
H45 H 0.7169 0.5446 -0.4863 0.092 Uiso 1 1 calc R . .
C46 C 0.6783(6) 0.4401(13) -0.4783(7) 0.066(5) Uani 1 1 d . . .
H46 H 0.6530 0.4396 -0.5148 0.079 Uiso 1 1 calc R . .
C47 C 0.6784(5) 0.3773(11) -0.4426(6) 0.056(4) Uani 1 1 d . . .
H47 H 0.6545 0.3295 -0.4553 0.067 Uiso 1 1 calc R . .
C48 C 0.7131(5) 0.3815(11) -0.3870(6) 0.055(4) Uani 1 1 d . . .
H48 H 0.7118 0.3386 -0.3623 0.066 Uiso 1 1 calc R . .
C49 C 1.0206(6) 0.2299(12) -0.1346(6) 0.072(5) Uani 1 1 d . . .
H49A H 0.9934 0.2691 -0.1595 0.108 Uiso 1 1 calc GR . .
H49B H 1.0148 0.1670 -0.1483 0.108 Uiso 1 1 calc GR . .
H49C H 1.0519 0.2523 -0.1317 0.108 Uiso 1 1 calc GR . .
C50 C 1.0232(5) 0.2320(10) -0.0804(5) 0.043(3) Uani 1 1 d . . .
C51 C 1.0398(5) 0.1567(10) -0.0465(6) 0.053(4) Uani 1 1 d . . .
H51 H 1.0504 0.1049 -0.0586 0.064 Uiso 1 1 calc R . .
C52 C 1.0421(5) 0.1513(8) 0.0044(6) 0.039(3) Uani 1 1 d . . .
C53 C 1.0573(6) 0.0624(10) 0.0355(7) 0.075(5) Uani 1 1 d . . .
H53A H 1.0919 0.0666 0.0637 0.113 Uiso 1 1 calc GR . .
H53B H 1.0539 0.0122 0.0108 0.113 Uiso 1 1 calc GR . .
H53C H 1.0361 0.0507 0.0521 0.113 Uiso 1 1 calc GR . .
C54 C 0.9469(6) 0.5451(13) 0.1850(5) 0.079(6) Uani 1 1 d . . .
H54A H 0.9511 0.4822 0.1985 0.118 Uiso 1 1 calc GR . .
H54B H 0.9312 0.5819 0.2019 0.118 Uiso 1 1 calc GR . .
H54C H 0.9793 0.5713 0.1939 0.118 Uiso 1 1 calc GR . .
C55 C 0.9143(5) 0.5454(10) 0.1244(5) 0.047(4) Uani 1 1 d . . .
C56 C 0.8698(5) 0.5962(10) 0.1014(5) 0.051(4) Uani 1 1 d . . .
H56 H 0.8623 0.6301 0.1254 0.061 Uiso 1 1 calc R . .
C57 C 0.8364(5) 0.6007(9) 0.0472(5) 0.042(3) Uani 1 1 d . . .
C58 C 0.7946(5) 0.6621(11) 0.0265(6) 0.066(5) Uani 1 1 d . . .
H58A H 0.7688 0.6394 -0.0084 0.100 Uiso 1 1 calc GR . .
H58B H 0.8051 0.7232 0.0218 0.100 Uiso 1 1 calc GR . .
H58C H 0.7813 0.6653 0.0521 0.100 Uiso 1 1 calc GR . .
N7 N 1.1262(8) 0.1234(16) 0.1753(10) 0.058(7) Uani 0.5 1 d D U P
C60 C 1.1003(10) 0.095(2) 0.1900(12) 0.068(9) Uani 0.5 1 d D U P
C61 C 1.0599(10) 0.040(2) 0.1946(12) 0.067(9) Uani 0.5 1 d D U P
H61A H 1.0322 0.0808 0.1882 0.101 Uiso 0.5 1 calc DGR . P
H61B H 1.0734 0.0136 0.2309 0.101 Uiso 0.5 1 calc GR . P
H61C H 1.0481 -0.0092 0.1677 0.101 Uiso 0.5 1 calc GR . P
Cl1 Cl 0.9555(4) 0.3012(9) 0.1922(5) 0.040(3) Uani 0.25 1 d D U P
Cl2 Cl 1.0346(5) 0.2412(11) 0.2902(5) 0.060(4) Uani 0.25 1 d D U P
C59 C 0.9869(10) 0.2002(12) 0.2275(9) 0.022(9) Uani 0.25 1 d D U P

loop_
_atom_site_aniso_label
_atom_site_aniso_U_11
_atom_site_aniso_U_22
_atom_site_aniso_U_33
_atom_site_aniso_U_23
_atom_site_aniso_U_13
_atom_site_aniso_U_12
Tb1 0.0339(4) 0.0320(3) 0.0301(3) 0.0014(3) 0.0113(3) 0.0051(3)
Tb2 0.0337(4) 0.0396(4) 0.0290(3) 0.0022(3) 0.0119(3) 0.0056(3)
O1 0.037(5) 0.032(5) 0.030(5) 0.000(4) 0.011(4) 0.012(4)
O2 0.033(5) 0.036(5) 0.037(5) 0.008(4) 0.012(4) 0.001(4)
O3 0.034(5) 0.036(5) 0.030(5) -0.005(4) 0.013(4) 0.008(4)
O4 0.046(5) 0.037(5) 0.033(5) 0.000(4) 0.014(4) 0.012(4)
O5 0.040(5) 0.039(5) 0.040(5) -0.003(4) 0.011(4) 0.001(4)
O6 0.041(5) 0.053(6) 0.026(5) -0.004(4) 0.010(4) 0.009(4)
O7 0.031(5) 0.038(5) 0.039(5) 0.005(4) 0.013(4) 0.014(4)
O8 0.038(5) 0.033(5) 0.027(5) 0.004(4) 0.012(4) 0.008(4)
N1 0.040(6) 0.025(6) 0.035(6) 0.003(5) 0.017(5) -0.001(5)
N2 0.044(7) 0.051(8) 0.029(6) 0.001(5) 0.005(6) 0.005(6)
N3 0.047(7) 0.041(7) 0.033(6) -0.005(5) 0.018(6) 0.000(5)
N4 0.065(8) 0.050(8) 0.056(8) -0.002(6) 0.031(7) -0.021(7)
N5 0.029(6) 0.050(7) 0.032(6) -0.010(5) 0.009(5) -0.007(5)
N6 0.047(7) 0.047(7) 0.036(7) 0.007(5) 0.012(6) 0.005(6)
C1 0.039(8) 0.046(9) 0.041(8) 0.011(7) 0.013(7) 0.007(7)
C2 0.049(9) 0.038(8) 0.039(8) -0.001(6) 0.023(7) -0.007(7)
C3 0.049(9) 0.029(7) 0.036(7) 0.005(6) 0.016(7) 0.000(6)
C4 0.047(8) 0.029(7) 0.031(7) 0.002(6) 0.006(6) 0.010(6)
C5 0.044(8) 0.039(8) 0.043(8) 0.014(6) 0.016(7) 0.008(6)
C6 0.045(9) 0.062(10) 0.044(9) 0.003(7) 0.015(7) 0.009(7)
C7 0.039(8) 0.048(9) 0.041(8) 0.013(7) 0.010(7) 0.018(7)
C8 0.027(7) 0.044(8) 0.030(7) -0.005(6) 0.004(6) 0.007(6)
C9 0.042(8) 0.043(8) 0.024(7) 0.006(6) -0.001(6) 0.001(7)
C10 0.054(10) 0.065(11) 0.026(7) 0.002(7) 0.007(7) 0.004(8)
C11 0.036(8) 0.037(8) 0.045(9) -0.001(7) -0.014(7) 0.014(7)
C12 0.060(11) 0.064(11) 0.058(10) -0.008(9) 0.016(9) 0.006(9)
C13 0.046(10) 0.071(12) 0.060(11) -0.012(10) -0.010(9) 0.019(9)
C14 0.067(12) 0.042(10) 0.061(12) 0.007(9) -0.008(10) 0.012(9)
C15 0.115(16) 0.082(14) 0.021(8) -0.006(8) 0.006(10) -0.009(12)
C16 0.074(11) 0.072(12) 0.033(8) 0.012(8) 0.010(8) -0.005(9)
C17 0.055(10) 0.062(11) 0.064(11) 0.004(9) 0.017(9) -0.001(8)
C18 0.055(10) 0.051(10) 0.057(10) 0.003(8) 0.027(8) -0.008(8)
C19 0.061(10) 0.066(11) 0.044(9) -0.001(8) 0.019(8) -0.024(9)
C20 0.051(9) 0.054(10) 0.049(9) 0.006(8) 0.022(8) -0.001(8)
C21 0.061(11) 0.074(12) 0.052(10) 0.004(8) 0.032(9) -0.016(9)
C22 0.048(9) 0.050(9) 0.048(9) 0.004(7) 0.024(8) 0.004(7)
C23 0.055(9) 0.035(8) 0.058(9) 0.015(7) 0.038(8) 0.005(7)
C24 0.027(7) 0.051(9) 0.019(6) 0.004(6) -0.004(6) 0.003(6)
C25 0.047(9) 0.036(8) 0.056(9) -0.017(7) 0.021(8) -0.006(7)
C26 0.059(10) 0.054(10) 0.052(10) 0.018(8) 0.029(8) 0.015(8)
C27 0.064(10) 0.044(9) 0.057(10) -0.001(7) 0.037(9) -0.003(8)
C28 0.057(10) 0.053(10) 0.077(12) -0.004(9) 0.041(10) -0.004(8)
C29 0.084(12) 0.057(11) 0.064(11) -0.001(9) 0.043(10) -0.003(9)
C30 0.092(13) 0.045(10) 0.066(11) -0.002(8) 0.043(11) 0.001(9)
C31 0.084(12) 0.038(9) 0.067(11) 0.020(8) 0.030(10) -0.013(9)
C32 0.061(10) 0.069(11) 0.056(10) 0.003(9) 0.022(9) 0.025(9)
C33 0.054(9) 0.044(9) 0.046(9) -0.002(7) 0.023(8) -0.007(7)
C34 0.028(8) 0.097(13) 0.034(8) 0.023(8) 0.001(7) -0.003(8)
C35 0.042(9) 0.077(12) 0.044(9) -0.010(8) 0.018(7) -0.006(8)
C36 0.038(8) 0.051(9) 0.049(9) -0.014(7) 0.019(7) -0.009(7)
C37 0.053(9) 0.044(9) 0.029(7) 0.004(6) 0.013(7) -0.002(7)
C38 0.051(9) 0.048(9) 0.057(10) -0.009(7) 0.030(8) 0.001(7)
C39 0.036(8) 0.056(9) 0.026(7) -0.001(6) 0.008(6) -0.001(7)
C40 0.031(7) 0.021(7) 0.041(8) 0.000(6) 0.008(6) -0.004(5)
C41 0.049(9) 0.031(8) 0.033(7) -0.001(6) 0.013(7) -0.002(6)
C42 0.046(9) 0.056(10) 0.035(8) -0.006(7) 0.015(7) -0.003(7)
C43 0.065(10) 0.049(10) 0.046(9) 0.006(7) 0.028(8) 0.012(8)
C44 0.082(13) 0.074(12) 0.051(10) 0.008(9) 0.033(10) -0.006(10)
C45 0.085(14) 0.079(13) 0.078(13) 0.035(11) 0.048(12) 0.007(11)
C46 0.051(10) 0.088(14) 0.050(10) 0.000(10) 0.018(8) 0.008(10)
C47 0.037(8) 0.074(11) 0.038(8) -0.002(8) 0.002(7) -0.003(8)
C48 0.056(10) 0.063(11) 0.044(9) -0.005(8) 0.023(8) 0.005(8)
C49 0.074(11) 0.087(13) 0.057(10) -0.015(9) 0.033(9) 0.026(10)
C50 0.033(7) 0.051(9) 0.032(7) -0.015(7) 0.004(6) -0.001(7)
C51 0.066(10) 0.047(9) 0.046(9) -0.012(7) 0.026(8) 0.018(8)
C52 0.034(7) 0.026(7) 0.049(9) 0.011(6) 0.013(7) 0.004(6)
C53 0.077(12) 0.041(9) 0.107(15) 0.003(9) 0.043(12) 0.010(9)
C54 0.068(11) 0.127(16) 0.022(8) -0.023(9) 0.005(8) 0.032(11)
C55 0.037(8) 0.066(10) 0.023(7) -0.006(7) 0.003(6) 0.008(7)
C56 0.055(9) 0.073(11) 0.024(7) -0.019(7) 0.019(7) 0.017(8)
C57 0.034(8) 0.049(9) 0.037(8) -0.008(7) 0.013(7) 0.006(6)
C58 0.049(9) 0.084(13) 0.043(9) -0.002(9) 0.003(8) -0.010(9)
N7 0.058(7) 0.058(7) 0.058(7) 0.000(2) 0.027(4) 0.000(2)
C60 0.068(9) 0.068(9) 0.068(9) -0.0002(10) 0.032(4) 0.0005(10)
C61 0.067(9) 0.067(9) 0.067(9) 0.001(2) 0.031(5) 0.002(2)
Cl1 0.040(3) 0.040(3) 0.039(3) -0.0003(10) 0.0190(17) 0.0000(10)
Cl2 0.060(4) 0.060(4) 0.060(4) 0.0007(10) 0.029(2) -0.0001(10)
C59 0.022(9) 0.022(9) 0.022(9) -0.0002(10) 0.010(4) 0.0001(10)

loop_
_atom_type_symbol
_atom_type_description
_atom_type_scat_dispersion_real
_atom_type_scat_dispersion_imag
_atom_type_scat_source
C C 0.0033 0.0016 'International Tables Vol C Tables 4.2.6.8 and 6.1.1.4'
H H 0.0000 0.0000 'International Tables Vol C Tables 4.2.6.8 and 6.1.1.4'
Cl Cl 0.1484 0.1585 'International Tables Vol C Tables 4.2.6.8 and 6.1.1.4'
N N 0.0061 0.0033 'International Tables Vol C Tables 4.2.6.8 and 6.1.1.4'
O O 0.0106 0.0060 'International Tables Vol C Tables 4.2.6.8 and 6.1.1.4'
Tb Tb -0.1723 4.1537 'International Tables Vol C Tables 4.2.6.8 and 6.1.1.4'

loop_
_geom_angle_atom_site_label_1
_geom_angle_atom_site_label_2
_geom_angle_atom_site_label_3
_geom_angle
_geom_angle_site_symmetry_1
_geom_angle_site_symmetry_3
Tb2 Tb1 Tb1 54.93(2) 5_765 5_765
Tb2 Tb1 Tb1 62.414(19) . 5_765
Tb2 Tb1 Tb2 117.34(2) . 5_765
O1 Tb1 Tb1 85.56(19) . 5_765
O1 Tb1 Tb2 36.40(19) . 5_765
O1 Tb1 Tb2 141.96(18) . .
O1 Tb1 O2 143.1(3) . .
O1 Tb1 O3 146.6(3) . .
O1 Tb1 O8 101.9(3) . .
O1 Tb1 N1 66.4(3) . .
O2 Tb1 Tb1 101.3(2) . 5_765
O2 Tb1 Tb2 152.4(2) . 5_765
O2 Tb1 Tb2 41.63(19) . .
O2 Tb1 N1 76.8(3) . .
O3 Tb1 Tb1 70.15(19) . 5_765
O3 Tb1 Tb2 110.7(2) . 5_765
O3 Tb1 Tb2 41.27(18) . .
O3 Tb1 O2 66.7(3) . .
O3 Tb1 N1 135.9(3) . .
O4 Tb1 Tb1 109.3(2) . 5_765
O4 Tb1 Tb2 78.9(2) . 5_765
O4 Tb1 Tb2 124.6(2) . .
O4 Tb1 O1 83.5(3) . .
O4 Tb1 O2 126.3(3) . .
O4 Tb1 O3 83.4(3) . .
O4 Tb1 O8 76.0(3) . 5_765
O4 Tb1 O8 141.0(3) . .
O4 Tb1 N1 140.0(3) . .
O5 Tb1 Tb1 169.3(2) . 5_765
O5 Tb1 Tb2 116.7(2) . 5_765
O5 Tb1 Tb2 125.4(2) . .
O5 Tb1 O1 84.4(3) . .
O5 Tb1 O2 84.8(3) . .
O5 Tb1 O3 120.5(3) . .
O5 Tb1 O4 73.1(3) . .
O5 Tb1 O8 145.4(3) . .
O5 Tb1 O8 141.9(3) . 5_765
O5 Tb1 N1 78.0(3) . .
O8 Tb1 Tb1 34.76(19) . 5_765
O8 Tb1 Tb1 35.16(19) 5_765 5_765
O8 Tb1 Tb2 40.08(19) . .
O8 Tb1 Tb2 34.05(19) 5_765 5_765
O8 Tb1 Tb2 83.29(19) . 5_765
O8 Tb1 Tb2 90.57(19) 5_765 .
O8 Tb1 O1 70.4(3) 5_765 .
O8 Tb1 O2 69.7(3) . .
O8 Tb1 O2 132.2(3) 5_765 .
O8 Tb1 O3 71.0(3) . .
O8 Tb1 O3 76.7(3) 5_765 .
O8 Tb1 O8 69.9(3) 5_765 .
O8 Tb1 N1 73.8(3) . .
O8 Tb1 N1 114.6(3) 5_765 .
N1 Tb1 Tb1 94.7(2) . 5_765
N1 Tb1 Tb2 90.4(2) . 5_765
N1 Tb1 Tb2 94.7(2) . .
Tb1 Tb2 Tb1 62.66(2) . 5_765
O1 Tb2 Tb1 35.41(18) 5_765 5_765
O1 Tb2 Tb1 91.93(18) 5_765 .
O1 Tb2 N3 158.0(3) 5_765 .
O1 Tb2 N5 85.6(3) 5_765 .
O2 Tb2 Tb1 102.42(19) . 5_765
O2 Tb2 Tb1 42.61(19) . .
O2 Tb2 O1 134.5(3) . 5_765
O2 Tb2 N3 66.6(3) . .
O2 Tb2 N5 106.9(3) . .
O3 Tb2 Tb1 41.99(19) . .
O3 Tb2 Tb1 70.6(2) . 5_765
O3 Tb2 O1 78.3(3) . 5_765
O3 Tb2 O2 68.0(3) . .
O3 Tb2 N3 111.5(3) . .
O3 Tb2 N5 66.7(3) . .
O6 Tb2 Tb1 93.4(2) . 5_765
O6 Tb2 Tb1 100.7(2) . .
O6 Tb2 O1 108.3(3) . 5_765
O6 Tb2 O2 83.9(3) . .
O6 Tb2 O3 142.7(3) . .
O6 Tb2 O8 75.7(3) . .
O6 Tb2 N3 76.4(3) . .
O6 Tb2 N5 148.4(3) . .
O7 Tb2 Tb1 108.5(2) . 5_765
O7 Tb2 Tb1 170.2(2) . .
O7 Tb2 O1 81.5(3) . 5_765
O7 Tb2 O2 143.0(3) . .
O7 Tb2 O3 141.8(3) . .
O7 Tb2 O6 74.7(3) . .
O7 Tb2 O8 129.1(3) . .
O7 Tb2 N3 79.0(3) . .
O7 Tb2 N5 79.8(3) . .
O8 Tb2 Tb1 41.12(19) . .
O8 Tb2 Tb1 34.48(19) . 5_765
O8 Tb2 O1 69.8(3) . 5_765
O8 Tb2 O2 71.4(3) . .
O8 Tb2 O3 72.4(3) . .
O8 Tb2 N3 131.3(3) . .
O8 Tb2 N5 135.7(3) . .
N3 Tb2 Tb1 165.5(2) . 5_765
N3 Tb2 Tb1 108.6(2) . .
N5 Tb2 Tb1 112.3(2) . 5_765
N5 Tb2 Tb1 107.2(2) . .
N5 Tb2 N3 80.9(3) . .
Tb1 O1 Tb2 108.2(3) . 5_765
C8 O1 Tb1 119.4(7) . .
C8 O1 Tb2 122.9(8) . 5_765
Tb2 O2 Tb1 95.8(3) . .
C24 O2 Tb1 139.2(8) . .
C24 O2 Tb2 124.4(8) . .
Tb2 O3 Tb1 96.7(3) . .
C40 O3 Tb1 142.5(7) . .
C40 O3 Tb2 120.6(7) . .
C50 O4 Tb1 136.5(8) . .
C52 O5 Tb1 136.8(8) . .
C55 O6 Tb2 134.1(8) . .
C57 O7 Tb2 135.9(8) . .
Tb1 O8 Tb1 110.1(3) 5_765 .
Tb1 O8 H8 111.9 . .
Tb1 O8 H8 111.9 5_765 .
Tb2 O8 Tb1 98.8(3) . .
Tb2 O8 Tb1 111.5(3) . 5_765
Tb2 O8 H8 111.9 . .
C1 N1 Tb1 128.4(8) . .
C1 N1 C9 118.9(11) . .
C9 N1 Tb1 112.4(8) . .
C10 N2 C5 116.0(12) . .
C17 N3 Tb2 128.4(10) . .
C17 N3 C25 118.0(12) . .
C25 N3 Tb2 113.4(8) . .
C26 N4 C21 119.9(14) . .
C33 N5 Tb2 127.9(9) . .
C33 N5 C41 115.5(11) . .
C41 N5 Tb2 115.1(8) . .
C42 N6 C37 120.3(12) . .
N1 C1 H1 118.6 . .
N1 C1 C2 122.8(13) . .
C2 C1 H1 118.6 . .
C1 C2 H2 119.8 . .
C3 C2 C1 120.4(13) . .
C3 C2 H2 119.8 . .
C2 C3 H3 120.0 . .
C2 C3 C4 120.0(12) . .
C4 C3 H3 120.0 . .
C3 C4 C5 124.9(12) . .
C3 C4 C9 117.4(12) . .
C5 C4 C9 117.7(13) . .
C4 C5 N2 116.8(12) . .
C6 C5 N2 124.0(13) . .
C6 C5 C4 119.2(13) . .
C5 C6 H6 119.0 . .
C5 C6 C7 122.0(14) . .
C7 C6 H6 119.0 . .
C6 C7 H7 119.4 . .
C8 C7 C6 121.2(13) . .
C8 C7 H7 119.4 . .
O1 C8 C7 123.4(12) . .
O1 C8 C9 119.1(11) . .
C7 C8 C9 117.5(12) . .
N1 C9 C4 120.4(12) . .
N1 C9 C8 117.6(11) . .
C8 C9 C4 121.9(12) . .
N2 C10 H10 118.4 . .
N2 C10 C11 123.2(14) . .
C11 C10 H10 118.4 . .
C12 C11 C10 119.3(15) . .
C16 C11 C10 122.8(14) . .
C16 C11 C12 117.9(14) . .
C11 C12 H12 118.7 . .
C13 C12 C11 122.6(17) . .
C13 C12 H12 118.7 . .
C12 C13 H13 120.6 . .
C14 C13 C12 118.8(18) . .
C14 C13 H13 120.6 . .
C13 C14 H14 119.7 . .
C13 C14 C15 120.6(16) . .
C15 C14 H14 119.7 . .
C14 C15 H15 119.4 . .
C14 C15 C16 121.2(17) . .
C16 C15 H15 119.4 . .
C11 C16 C15 118.9(16) . .
C11 C16 H16 120.6 . .
C15 C16 H16 120.6 . .
N3 C17 H17 118.5 . .
N3 C17 C18 122.9(15) . .
C18 C17 H17 118.5 . .
C17 C18 H18 119.5 . .
C19 C18 C17 121.1(15) . .
C19 C18 H18 119.5 . .
C18 C19 H19 120.2 . .
C18 C19 C20 119.6(14) . .
C20 C19 H19 120.2 . .
C19 C20 C21 123.0(14) . .
C19 C20 C25 118.2(14) . .
C21 C20 C25 118.7(13) . .
N4 C21 C20 117.0(13) . .
C22 C21 N4 123.3(15) . .
C22 C21 C20 119.6(14) . .
C21 C22 H22 119.9 . .
C21 C22 C23 120.3(14) . .
C23 C22 H22 119.9 . .
C22 C23 H23 117.9 . .
C22 C23 C24 124.2(13) . .
C24 C23 H23 117.9 . .
O2 C24 C23 127.5(12) . .
O2 C24 C25 116.7(12) . .
C23 C24 C25 115.8(12) . .
N3 C25 C20 119.9(12) . .
N3 C25 C24 118.8(12) . .
C20 C25 C24 121.3(13) . .
N4 C26 H26 119.9 . .
N4 C26 C27 120.2(15) . .
C27 C26 H26 119.9 . .
C28 C27 C26 120.3(15) . .
C28 C27 C32 120.8(15) . .
C32 C27 C26 118.8(15) . .
C27 C28 H28 119.4 . .
C27 C28 C29 121.1(16) . .
C29 C28 H28 119.4 . .
C28 C29 H29 121.5 . .
C30 C29 C28 116.9(17) . .
C30 C29 H29 121.5 . .
C29 C30 H30 118.7 . .
C31 C30 C29 122.6(16) . .
C31 C30 H30 118.7 . .
C30 C31 H31 120.1 . .
C30 C31 C32 119.7(15) . .
C32 C31 H31 120.1 . .
C27 C32 C31 118.6(16) . .
C27 C32 H32 120.7 . .
C31 C32 H32 120.7 . .
N5 C33 H33 117.9 . .
N5 C33 C34 124.1(13) . .
C34 C33 H33 117.9 . .
C33 C34 H34 120.5 . .
C35 C34 C33 119.0(13) . .
C35 C34 H34 120.5 . .
C34 C35 H35 120.0 . .
C34 C35 C36 120.0(14) . .
C36 C35 H35 120.0 . .
C35 C36 C37 123.0(13) . .
C35 C36 C41 117.1(13) . .
C41 C36 C37 119.8(12) . .
N6 C37 C36 117.0(12) . .
C38 C37 N6 124.2(12) . .
C38 C37 C36 118.3(12) . .
C37 C38 H38 118.7 . .
C39 C38 C37 122.6(13) . .
C39 C38 H38 118.7 . .
C38 C39 H39 119.4 . .
C38 C39 C40 121.2(13) . .
C40 C39 H39 119.4 . .
O3 C40 C39 125.7(11) . .
O3 C40 C41 116.6(11) . .
C39 C40 C41 117.7(11) . .
N5 C41 C36 123.9(12) . .
N5 C41 C40 115.9(11) . .
C36 C41 C40 120.1(12) . .
N6 C42 H42 119.1 . .
N6 C42 C43 121.7(13) . .
C43 C42 H42 119.1 . .
C44 C43 C42 119.6(15) . .
C44 C43 C48 119.8(15) . .
C48 C43 C42 120.7(13) . .
C43 C44 H44 120.2 . .
C43 C44 C45 119.7(16) . .
C45 C44 H44 120.2 . .
C44 C45 H45 119.5 . .
C46 C45 C44 120.9(16) . .
C46 C45 H45 119.5 . .
C45 C46 H46 120.4 . .
C47 C46 C45 119.1(16) . .
C47 C46 H46 120.4 . .
C46 C47 H47 119.2 . .
C46 C47 C48 121.6(15) . .
C48 C47 H47 119.2 . .
C43 C48 C47 118.7(15) . .
C43 C48 H48 120.6 . .
C47 C48 H48 120.6 . .
H49A C49 H49B 109.5 . .
H49A C49 H49C 109.5 . .
H49B C49 H49C 109.5 . .
C50 C49 H49A 109.5 . .
C50 C49 H49B 109.5 . .
C50 C49 H49C 109.5 . .
O4 C50 C49 115.4(13) . .
O4 C50 C51 123.7(12) . .
C51 C50 C49 120.9(13) . .
C50 C51 H51 117.5 . .
C50 C51 C52 125.0(12) . .
C52 C51 H51 117.5 . .
O5 C52 C51 124.4(12) . .
O5 C52 C53 116.1(13) . .
C51 C52 C53 119.4(13) . .
C52 C53 H53A 109.5 . .
C52 C53 H53B 109.5 . .
C52 C53 H53C 109.5 . .
H53A C53 H53B 109.5 . .
H53A C53 H53C 109.5 . .
H53B C53 H53C 109.5 . .
H54A C54 H54B 109.5 . .
H54A C54 H54C 109.5 . .
H54B C54 H54C 109.5 . .
C55 C54 H54A 109.5 . .
C55 C54 H54B 109.5 . .
C55 C54 H54C 109.5 . .
O6 C55 C54 115.7(12) . .
O6 C55 C56 124.7(11) . .
C56 C55 C54 119.6(12) . .
C55 C56 H56 117.2 . .
C57 C56 C55 125.5(12) . .
C57 C56 H56 117.2 . .
O7 C57 C56 124.2(12) . .
O7 C57 C58 113.9(12) . .
C56 C57 C58 121.8(12) . .
C57 C58 H58A 109.5 . .
C57 C58 H58B 109.5 . .
C57 C58 H58C 109.5 . .
H58A C58 H58B 109.5 . .
H58A C58 H58C 109.5 . .
H58B C58 H58C 109.5 . .
N7 C60 C61 163(3) . .
C60 C61 H61A 109.5 . .
C60 C61 H61B 109.5 . .
C60 C61 H61C 109.5 . .
H61A C61 H61B 109.5 . .
H61A C61 H61C 109.5 . .
H61B C61 H61C 109.5 . .
Cl2 Cl1 C59 12.7(16) 2_755 .
Cl1 Cl2 Cl2 115.2(12) 2_755 2_755
Cl1 Cl2 C59 135.5(15) 2_755 .
C59 Cl2 Cl1 153(3) 2_755 2_755
C59 Cl2 Cl2 20.5(6) . 2_755
C59 Cl2 Cl2 46.8(14) 2_755 2_755
C59 Cl2 C59 31(2) 2_755 .
Cl2 C59 Cl1 14.6(17) 2_755 .
Cl2 C59 Cl1 104.3(8) . .
Cl2 C59 Cl2 112.7(19) 2_755 .
Cl2 C59 C59 126(4) 2_755 2_755
C59 C59 Cl1 122.1(14) 2_755 .
C59 C59 Cl2 22.7(14) 2_755 .

loop_
_geom_bond_atom_site_label_1
_geom_bond_atom_site_label_2
_geom_bond_distance
_geom_bond_site_symmetry_2
Tb1 Tb1 3.8739(14) 5_765
Tb1 Tb2 3.5692(11) .
Tb1 Tb2 3.8651(10) 5_765
Tb1 O1 2.357(8) .
Tb1 O2 2.429(8) .
Tb1 O3 2.405(8) .
Tb1 O4 2.326(8) .
Tb1 O5 2.319(9) .
Tb1 O8 2.352(8) 5_765
Tb1 O8 2.375(8) .
Tb1 N1 2.567(10) .
Tb2 Tb1 3.8653(10) 5_765
Tb2 O1 2.414(8) 5_765
Tb2 O2 2.383(8) .
Tb2 O3 2.371(7) .
Tb2 O6 2.323(8) .
Tb2 O7 2.304(8) .
Tb2 O8 2.325(8) .
Tb2 N3 2.532(11) .
Tb2 N5 2.508(10) .
O1 Tb2 2.414(8) 5_765
O1 C8 1.345(14) .
O2 C24 1.294(14) .
O3 C40 1.339(14) .
O4 C50 1.296(15) .
O5 C52 1.271(14) .
O6 C55 1.283(14) .
O7 C57 1.265(14) .
O8 Tb1 2.352(8) 5_765
O8 H8 1.0000 .
N1 C1 1.316(15) .
N1 C9 1.392(16) .
N2 C5 1.452(16) .
N2 C10 1.237(16) .
N3 C17 1.313(17) .
N3 C25 1.418(16) .
N4 C21 1.417(17) .
N4 C26 1.290(17) .
N5 C33 1.303(15) .
N5 C41 1.393(15) .
N6 C37 1.418(15) .
N6 C42 1.283(16) .
C1 H1 0.9500 .
C1 C2 1.384(17) .
C2 H2 0.9500 .
C2 C3 1.348(17) .
C3 H3 0.9500 .
C3 C4 1.410(17) .
C4 C5 1.418(18) .
C4 C9 1.425(16) .
C5 C6 1.357(18) .
C6 H6 0.9500 .
C6 C7 1.395(17) .
C7 H7 0.9500 .
C7 C8 1.373(16) .
C8 C9 1.398(17) .
C10 H10 0.9500 .
C10 C11 1.461(17) .
C11 C12 1.41(2) .
C11 C16 1.38(2) .
C12 H12 0.9500 .
C12 C13 1.37(2) .
C13 H13 0.9500 .
C13 C14 1.36(2) .
C14 H14 0.9500 .
C14 C15 1.38(2) .
C15 H15 0.9500 .
C15 C16 1.400(19) .
C16 H16 0.9500 .
C17 H17 0.9500 .
C17 C18 1.411(19) .
C18 H18 0.9500 .
C18 C19 1.32(2) .
C19 H19 0.9500 .
C19 C20 1.419(19) .
C20 C21 1.42(2) .
C20 C25 1.428(19) .
C21 C22 1.380(18) .
C22 H22 0.9500 .
C22 C23 1.384(17) .
C23 H23 0.9500 .
C23 C24 1.386(17) .
C24 C25 1.436(17) .
C26 H26 0.9500 .
C26 C27 1.479(19) .
C27 C28 1.373(19) .
C27 C32 1.38(2) .
C28 H28 0.9500 .
C28 C29 1.42(2) .
C29 H29 0.9500 .
C29 C30 1.37(2) .
C30 H30 0.9500 .
C30 C31 1.37(2) .
C31 H31 0.9500 .
C31 C32 1.41(2) .
C32 H32 0.9500 .
C33 H33 0.9500 .
C33 C34 1.419(18) .
C34 H34 0.9500 .
C34 C35 1.353(18) .
C35 H35 0.9500 .
C35 C36 1.386(17) .
C36 C37 1.423(17) .
C36 C41 1.397(17) .
C37 C38 1.397(18) .
C38 H38 0.9500 .
C38 C39 1.378(17) .
C39 H39 0.9500 .
C39 C40 1.383(17) .
C40 C41 1.473(17) .
C42 H42 0.9500 .
C42 C43 1.471(18) .
C43 C44 1.373(19) .
C43 C48 1.391(19) .
C44 H44 0.9500 .
C44 C45 1.42(2) .
C45 H45 0.9500 .
C45 C46 1.36(2) .
C46 H46 0.9500 .
C46 C47 1.36(2) .
C47 H47 0.9500 .
C47 C48 1.414(18) .
C48 H48 0.9500 .
C49 H49A 0.9800 .
C49 H49B 0.9800 .
C49 H49C 0.9800 .
C49 C50 1.487(18) .
C50 C51 1.386(19) .
C51 H51 0.9500 .
C51 C52 1.403(18) .
C52 C53 1.511(19) .
C53 H53A 0.9800 .
C53 H53B 0.9800 .
C53 H53C 0.9800 .
C54 H54A 0.9800 .
C54 H54B 0.9800 .
C54 H54C 0.9800 .
C54 C55 1.514(17) .
C55 C56 1.412(17) .
C56 H56 0.9500 .
C56 C57 1.378(17) .
C57 C58 1.443(18) .
C58 H58A 0.9800 .
C58 H58B 0.9800 .
C58 H58C 0.9800 .
N7 C60 1.138(9) .
C60 C61 1.530(9) .
C61 H61A 0.9800 .
C61 H61B 0.9800 .
C61 H61C 0.9800 .
Cl1 Cl2 0.981(17) 2_755
Cl1 C59 1.784(10) .
Cl2 Cl1 0.981(17) 2_755
Cl2 Cl2 2.25(2) 2_755
Cl2 C59 1.779(10) .
Cl2 C59 0.85(2) 2_755
C59 Cl2 0.85(2) 2_755
C59 C59 1.13(3) 2_755

loop_
_geom_torsion_atom_site_label_1
_geom_torsion_atom_site_label_2
_geom_torsion_atom_site_label_3
_geom_torsion_atom_site_label_4
_geom_torsion
_geom_torsion_site_symmetry_1
_geom_torsion_site_symmetry_4
Tb1 O1 C8 C7 157.4(10) . .
Tb1 O1 C8 C9 -24.0(15) . .
Tb1 O2 C24 C23 15(2) . .
Tb1 O2 C24 C25 -164.6(8) . .
Tb1 O3 C40 C39 -14(2) . .
Tb1 O3 C40 C41 164.3(9) . .
Tb1 O4 C50 C49 -174.9(9) . .
Tb1 O4 C50 C51 5(2) . .
Tb1 O5 C52 C51 -4(2) . .
Tb1 O5 C52 C53 178.1(9) . .
Tb1 N1 C1 C2 170.3(9) . .
Tb1 N1 C9 C4 -171.3(9) . .
Tb1 N1 C9 C8 9.4(14) . .
Tb2 O1 C8 C7 -60.3(15) 5_765 .
Tb2 O1 C8 C9 118.2(11) 5_765 .
Tb2 O2 C24 C23 -176.7(10) . .
Tb2 O2 C24 C25 3.4(15) . .
Tb2 O3 C40 C39 159.1(10) . .
Tb2 O3 C40 C41 -22.4(13) . .
Tb2 O6 C55 C54 178.6(10) . .
Tb2 O6 C55 C56 -3(2) . .
Tb2 O7 C57 C56 -14(2) . .
Tb2 O7 C57 C58 164.6(9) . .
Tb2 N3 C17 C18 -176.7(10) . .
Tb2 N3 C25 C20 -179.4(10) . .
Tb2 N3 C25 C24 -1.4(14) . .
Tb2 N5 C33 C34 168.8(11) . .
Tb2 N5 C41 C36 -165.1(10) . .
Tb2 N5 C41 C40 12.0(13) . .
O1 C8 C9 N1 8.1(18) . .
O1 C8 C9 C4 -171.2(11) . .
O2 C24 C25 N3 -1.1(18) . .
O2 C24 C25 C20 176.9(12) . .
O3 C40 C41 N5 5.5(16) . .
O3 C40 C41 C36 -177.2(11) . .
O4 C50 C51 C52 2(2) . .
O6 C55 C56 C57 3(3) . .
N1 C1 C2 C3 2(2) . .
N2 C5 C6 C7 -179.2(13) . .
N2 C10 C11 C12 177.1(14) . .
N2 C10 C11 C16 -3(2) . .
N3 C17 C18 C19 -3(2) . .
N4 C21 C22 C23 175.8(13) . .
N4 C26 C27 C28 9(2) . .
N4 C26 C27 C32 -168.2(14) . .
N5 C33 C34 C35 -5(2) . .
N6 C37 C38 C39 -174.3(13) . .
N6 C42 C43 C44 168.0(14) . .
N6 C42 C43 C48 -13(2) . .
C1 N1 C9 C4 3.3(18) . .
C1 N1 C9 C8 -176.1(12) . .
C1 C2 C3 C4 -0.3(19) . .
C2 C3 C4 C5 -179.0(12) . .
C2 C3 C4 C9 0.4(18) . .
C3 C4 C5 N2 -0.7(19) . .
C3 C4 C5 C6 177.3(13) . .
C3 C4 C9 N1 -1.9(18) . .
C3 C4 C9 C8 177.4(12) . .
C4 C5 C6 C7 3(2) . .
C5 N2 C10 C11 -179.3(12) . .
C5 C4 C9 N1 177.6(11) . .
C5 C4 C9 C8 -3.1(19) . .
C5 C6 C7 C8 2(2) . .
C6 C7 C8 O1 171.9(12) . .
C6 C7 C8 C9 -7(2) . .
C7 C8 C9 N1 -173.2(12) . .
C7 C8 C9 C4 7.5(19) . .
C9 N1 C1 C2 -3.2(19) . .
C9 C4 C5 N2 179.9(11) . .
C9 C4 C5 C6 -2.2(19) . .
C10 N2 C5 C4 -156.4(13) . .
C10 N2 C5 C6 26(2) . .
C10 C11 C12 C13 -178.3(14) . .
C10 C11 C16 C15 179.5(14) . .
C11 C12 C13 C14 -2(2) . .
C12 C11 C16 C15 -1(2) . .
C12 C13 C14 C15 0(3) . .
C13 C14 C15 C16 1(3) . .
C14 C15 C16 C11 -1(3) . .
C16 C11 C12 C13 2(2) . .
C17 N3 C25 C20 4.8(19) . .
C17 N3 C25 C24 -177.2(13) . .
C17 C18 C19 C20 5(2) . .
C18 C19 C20 C21 175.8(15) . .
C18 C19 C20 C25 -1(2) . .
C19 C20 C21 N4 6(2) . .
C19 C20 C21 C22 -176.3(14) . .
C19 C20 C25 N3 -3(2) . .
C19 C20 C25 C24 178.7(12) . .
C20 C21 C22 C23 -1(2) . .
C21 N4 C26 C27 -176.5(13) . .
C21 C20 C25 N3 179.3(12) . .
C21 C20 C25 C24 1(2) . .
C21 C22 C23 C24 -1(2) . .
C22 C23 C24 O2 -177.3(13) . .
C22 C23 C24 C25 3(2) . .
C23 C24 C25 N3 179.0(11) . .
C23 C24 C25 C20 -3.1(19) . .
C25 N3 C17 C18 -2(2) . .
C25 C20 C21 N4 -176.4(13) . .
C25 C20 C21 C22 1(2) . .
C26 N4 C21 C20 -144.7(15) . .
C26 N4 C21 C22 38(2) . .
C26 C27 C28 C29 -177.8(14) . .
C26 C27 C32 C31 176.9(14) . .
C27 C28 C29 C30 3(2) . .
C28 C27 C32 C31 0(2) . .
C28 C29 C30 C31 -5(2) . .
C29 C30 C31 C32 4(3) . .
C30 C31 C32 C27 -2(2) . .
C32 C27 C28 C29 -1(2) . .
C33 N5 C41 C36 2.2(19) . .
C33 N5 C41 C40 179.3(11) . .
C33 C34 C35 C36 1(2) . .
C34 C35 C36 C37 -173.6(15) . .
C34 C35 C36 C41 4(2) . .
C35 C36 C37 N6 -4(2) . .
C35 C36 C37 C38 -176.7(14) . .
C35 C36 C41 N5 -6(2) . .
C35 C36 C41 C40 177.0(13) . .
C36 C37 C38 C39 -3(2) . .
C37 N6 C42 C43 176.0(12) . .
C37 C36 C41 N5 171.8(12) . .
C37 C36 C41 C40 -5.2(19) . .
C37 C38 C39 C40 -1(2) . .
C38 C39 C40 O3 -179.7(12) . .
C38 C39 C40 C41 1.8(19) . .
C39 C40 C41 N5 -175.8(11) . .
C39 C40 C41 C36 1.4(18) . .
C41 N5 C33 C34 3(2) . .
C41 C36 C37 N6 178.1(12) . .
C41 C36 C37 C38 6(2) . .
C42 N6 C37 C36 143.3(14) . .
C42 N6 C37 C38 -45(2) . .
C42 C43 C44 C45 -179.5(14) . .
C42 C43 C48 C47 -179.9(13) . .
C43 C44 C45 C46 1(3) . .
C44 C43 C48 C47 -1(2) . .
C44 C45 C46 C47 -5(3) . .
C45 C46 C47 C48 6(2) . .
C46 C47 C48 C43 -3(2) . .
C48 C43 C44 C45 2(2) . .
C49 C50 C51 C52 -177.9(14) . .
C50 C51 C52 O5 -3(2) . .
C50 C51 C52 C53 175.4(14) . .
C54 C55 C56 C57 -178.6(15) . .
C55 C56 C57 O7 5(3) . .
C55 C56 C57 C58 -173.2(15) . .
Cl1 Cl2 C59 Cl1 4(4) 2_755 .
Cl1 Cl2 C59 Cl2 -9(5) 2_755 2_755
Cl1 Cl2 C59 C59 -140(7) 2_755 2_755
Cl2 Cl1 C59 Cl2 -127(8) 2_755 .
Cl2 Cl1 C59 C59 -112(11) 2_755 2_755
Cl2 Cl2 C59 Cl1 13(2) 2_755 .
Cl2 Cl2 C59 C59 -132(11) 2_755 2_755
C59 Cl2 C59 Cl1 144(9) 2_755 .
C59 Cl2 C59 Cl2 132(11) 2_755 2_755
